data_7233288
loop_
_publ_author_name
'Mitoraj, Mariusz P.'
'Afkhami, Farhad Akbari'
'Mahmoudi, Ghodrat'
'Khandar, Ali Akbar'
'Gurbanov, Atash V.'
'Zubkov, Fedor I.'
'Waterman, Rory'
'Babashkina, Maria G.'
'Szczepanik, Dariusz W.'
'Jena, Himanshu S.'
'Safin, Damir A.'

_publ_section_title
;
 Structural versatility of the quasi-aromatic M\"obius type
 zinc(ii)-pseudohalide complexes -- experimental and theoretical
 investigations
;
_journal_issue 41
_journal_name_full 'RSC Advances'
_journal_page_first 23764
_journal_paper_doi 10.1039/C9RA05276C
_journal_volume 9
_journal_year 2019
_chemical_formula_moiety 'C38 H28 N9 Zn, C H4 Cl3 O Zn, 3(C H4 O)'
_chemical_formula_sum 'C42 H44 Cl3 N9 O4 Zn2'
_chemical_formula_weight 975.95
_space_group_crystal_system triclinic
_space_group_IT_number 2
_space_group_name_Hall '-P 1'
_space_group_name_H-M_alt 'P -1'
_symmetry_space_group_name_Hall '-P 1'
_symmetry_space_group_name_H-M 'P -1'
_atom_sites_solution_hydrogens mixed
_audit_creation_method SHELXL-2014/7
_audit_update_record
;
2019-03-05 deposited with the CCDC.    2019-07-24 downloaded from the CCDC.
;
_cell_angle_alpha 68.045(3)
_cell_angle_beta 83.861(3)
_cell_angle_gamma 78.264(3)
_cell_formula_units_Z 2
_cell_length_a 11.836(4)
_cell_length_b 14.385(4)
_cell_length_c 14.807(4)
_cell_measurement_reflns_used 917
_cell_measurement_temperature 125(2)
_cell_measurement_theta_max 20.50
_cell_measurement_theta_min 1.78
_cell_volume 2288.0(12)
_computing_cell_refinement 'Bruker SAINT  (Bruker, 2007)'
_computing_data_collection 'Bruker APEX2 (Bruker, 2007)'
_computing_data_reduction 'Bruker SAINT  (Bruker, 2007)'
_computing_structure_refinement 'SHELXL-2014/7 (Sheldrick, 2014)'
_computing_structure_solution 'SHELXS-97 (Sheldrick, 2008)'
_diffrn_ambient_temperature 125(2)
_diffrn_measured_fraction_theta_full 0.990
_diffrn_measured_fraction_theta_max 0.990
_diffrn_measurement_device_type 'Bruker APEX-II CCD'
_diffrn_measurement_method '\f and \w scans'
_diffrn_radiation_monochromator graphite
_diffrn_radiation_source 'fine-focus sealed tube'
_diffrn_radiation_type MoK\a
_diffrn_radiation_wavelength 0.71073
_diffrn_reflns_av_R_equivalents 0.0529
_diffrn_reflns_av_unetI/netI 0.0584
_diffrn_reflns_Laue_measured_fraction_full 0.990
_diffrn_reflns_Laue_measured_fraction_max 0.990
_diffrn_reflns_limit_h_max 12
_diffrn_reflns_limit_h_min -12
_diffrn_reflns_limit_k_max 14
_diffrn_reflns_limit_k_min -15
_diffrn_reflns_limit_l_max 15
_diffrn_reflns_limit_l_min -15
_diffrn_reflns_number 15639
_diffrn_reflns_point_group_measured_fraction_full 0.990
_diffrn_reflns_point_group_measured_fraction_max 0.990
_diffrn_reflns_theta_full 21.807
_diffrn_reflns_theta_max 21.807
_diffrn_reflns_theta_min 1.484
_exptl_absorpt_coefficient_mu 1.274
_exptl_absorpt_correction_T_max 0.7857
_exptl_absorpt_correction_T_min 0.6996
_exptl_absorpt_correction_type empirical
_exptl_absorpt_process_details sadabs
_exptl_crystal_colour yellow
_exptl_crystal_density_diffrn 1.417
_exptl_crystal_description block
_exptl_crystal_F_000 1004
_exptl_crystal_size_max 0.302
_exptl_crystal_size_mid 0.300
_exptl_crystal_size_min 0.199
_refine_diff_density_max 0.955
_refine_diff_density_min -0.590
_refine_diff_density_rms 0.094
_refine_ls_extinction_method none
_refine_ls_goodness_of_fit_ref 1.086
_refine_ls_hydrogen_treatment mixed
_refine_ls_matrix_type full
_refine_ls_number_parameters 552
_refine_ls_number_reflns 5424
_refine_ls_number_restraints 8
_refine_ls_restrained_S_all 1.092
_refine_ls_R_factor_all 0.0648
_refine_ls_R_factor_gt 0.0483
_refine_ls_shift/su_max 0.004
_refine_ls_shift/su_mean 0.000
_refine_ls_structure_factor_coef Fsqd
_refine_ls_weighting_details 'w=1/[\s^2^(Fo^2^)+(0.0571P)^2^+7.3026P] where P=(Fo^2^+2Fc^2^)/3'
_refine_ls_weighting_scheme calc
_refine_ls_wR_factor_gt 0.1292
_refine_ls_wR_factor_ref 0.1386
_reflns_Friedel_coverage 0.000
_reflns_number_gt 4305
_reflns_number_total 5424
_reflns_threshold_expression 'I > 2\s(I)'
_cod_data_source_file c9ra05276c2.cif
_cod_data_source_block shelx_CCDC2
_cod_original_cell_volume 2287.9(12)
_cod_database_code 7233288
_shelx_shelxl_version_number 2014/7
_shelx_space_group_comment
;
The symmetry employed for this shelxl refinement is uniquely defined
by the following loop, which should always be used as a source of
symmetry information in preference to the above space-group names.
They are only intended as comments.
;
_shelx_estimated_absorpt_t_min 0.700
_shelx_estimated_absorpt_t_max 0.786

loop_
_space_group_symop_operation_xyz
'x, y, z'
'-x, -y, -z'

loop_
_atom_site_label
_atom_site_type_symbol
_atom_site_fract_x
_atom_site_fract_y
_atom_site_fract_z
_atom_site_U_iso_or_equiv
_atom_site_adp_type
_atom_site_occupancy
_atom_site_site_symmetry_order
_atom_site_calc_flag
_atom_site_refinement_flags_posn
_atom_site_refinement_flags_adp
Zn1 Zn 0.04752(6) 0.40323(5) 0.10257(5) 0.0209(2) Uani 1 1 d . .
N1 N -0.0382(4) 0.2789(3) 0.1943(3) 0.0227(12) Uani 1 1 d . .
N2 N 0.1132(4) 0.2825(3) 0.0504(3) 0.0189(11) Uani 1 1 d . .
N3 N 0.2019(4) 0.2950(3) -0.0197(3) 0.0191(11) Uani 1 1 d . .
N4 N 0.3077(4) 0.2694(3) 0.1816(3) 0.0216(12) Uani 1 1 d . .
N5 N 0.2256(4) 0.3577(3) 0.1651(3) 0.0200(11) Uani 1 1 d . .
N6 N 0.0416(4) 0.4913(3) 0.1871(3) 0.0214(12) Uani 1 1 d . .
N7 N -0.1112(4) 0.4788(3) 0.0283(3) 0.0214(11) Uani 1 1 d . .
N8 N -0.1824(5) 0.4361(4) 0.0237(4) 0.0320(14) Uani 1 1 d . .
N9 N -0.2565(6) 0.3941(5) 0.0183(4) 0.0539(18) Uani 1 1 d . .
C1 C 0.0705(5) 0.1996(4) 0.0869(4) 0.0204(14) Uani 1 1 d . .
C1S C 0.6364(7) 0.8769(6) 0.5409(6) 0.054(2) Uani 1 1 d . .
H1SA H 0.5928 0.9391 0.5490 0.081 Uiso 1 1 calc R U
H1SB H 0.5846 0.8442 0.5199 0.081 Uiso 1 1 calc R U
H1SC H 0.6695 0.8301 0.6030 0.081 Uiso 1 1 calc R U
C2 C 0.3055(5) 0.2780(4) 0.0093(4) 0.0202(14) Uani 1 1 d . .
C3 C 0.3383(5) 0.2319(4) 0.1145(4) 0.0202(14) Uani 1 1 d . .
C4 C 0.2439(5) 0.4183(4) 0.2068(4) 0.0225(14) Uani 1 1 d . .
C11 C -0.0241(5) 0.2005(4) 0.1619(4) 0.0194(14) Uani 1 1 d . .
C12 C -0.0920(5) 0.1262(5) 0.1981(5) 0.0289(15) Uani 1 1 d . .
H12A H -0.0817 0.0724 0.1739 0.035 Uiso 1 1 calc R U
C13 C -0.1760(5) 0.1311(5) 0.2706(5) 0.0335(16) Uani 1 1 d . .
H13A H -0.2235 0.0806 0.2967 0.040 Uiso 1 1 calc R U
C14 C -0.1892(5) 0.2109(5) 0.3041(5) 0.0318(16) Uani 1 1 d . .
H14A H -0.2454 0.2159 0.3537 0.038 Uiso 1 1 calc R U
C15 C -0.1188(5) 0.2830(4) 0.2637(4) 0.0263(15) Uani 1 1 d . .
H15A H -0.1281 0.3379 0.2863 0.032 Uiso 1 1 calc R U
C21 C 0.3997(5) 0.2959(4) -0.0676(4) 0.0198(14) Uani 1 1 d . .
C22 C 0.5081(5) 0.3033(4) -0.0457(5) 0.0240(14) Uani 1 1 d . .
H22A H 0.5217 0.2987 0.0180 0.029 Uiso 1 1 calc R U
C23 C 0.5976(6) 0.3174(4) -0.1174(5) 0.0295(16) Uani 1 1 d . .
H23A H 0.6718 0.3220 -0.1023 0.035 Uiso 1 1 calc R U
C24 C 0.5765(5) 0.3246(4) -0.2107(5) 0.0289(16) Uani 1 1 d . .
H24A H 0.6369 0.3336 -0.2593 0.035 Uiso 1 1 calc R U
C25 C 0.4682(5) 0.3189(4) -0.2333(5) 0.0275(15) Uani 1 1 d . .
H25A H 0.4543 0.3249 -0.2975 0.033 Uiso 1 1 calc R U
C26 C 0.3797(5) 0.3044(4) -0.1622(4) 0.0257(15) Uani 1 1 d . .
H26A H 0.3056 0.3003 -0.1779 0.031 Uiso 1 1 calc R U
C31 C 0.4187(5) 0.1319(4) 0.1451(4) 0.0228(14) Uani 1 1 d . .
C32 C 0.4933(5) 0.1051(4) 0.2209(4) 0.0260(15) Uani 1 1 d . .
H32A H 0.4962 0.1517 0.2518 0.031 Uiso 1 1 calc R U
C33 C 0.5640(5) 0.0093(5) 0.2511(5) 0.0294(15) Uani 1 1 d . .
H33A H 0.6151 -0.0089 0.3027 0.035 Uiso 1 1 calc R U
C34 C 0.5607(5) -0.0593(5) 0.2070(5) 0.0284(15) Uani 1 1 d . .
H34A H 0.6092 -0.1242 0.2285 0.034 Uiso 1 1 calc R U
C35 C 0.4869(5) -0.0338(4) 0.1317(5) 0.0278(15) Uani 1 1 d . .
H35A H 0.4838 -0.0813 0.1019 0.033 Uiso 1 1 calc R U
C36 C 0.4167(5) 0.0628(4) 0.0998(4) 0.0239(14) Uani 1 1 d . .
H36A H 0.3674 0.0814 0.0469 0.029 Uiso 1 1 calc R U
C41 C 0.1449(5) 0.4957(4) 0.2167(4) 0.0207(14) Uani 1 1 d . .
C42 C 0.1535(5) 0.5659(4) 0.2580(4) 0.0258(15) Uani 1 1 d . .
H42A H 0.2265 0.5703 0.2756 0.031 Uiso 1 1 calc R U
C43 C 0.0537(6) 0.6302(5) 0.2735(5) 0.0311(16) Uani 1 1 d . .
H43A H 0.0582 0.6787 0.3017 0.037 Uiso 1 1 calc R U
C44 C -0.0507(5) 0.6221(4) 0.2476(4) 0.0274(15) Uani 1 1 d . .
H44A H -0.1199 0.6632 0.2595 0.033 Uiso 1 1 calc R U
C45 C -0.0529(5) 0.5529(4) 0.2039(4) 0.0262(15) Uani 1 1 d . .
H45A H -0.1252 0.5487 0.1847 0.031 Uiso 1 1 calc R U
C111 C 0.1122(5) 0.1080(4) 0.0591(5) 0.0251(15) Uani 1 1 d . .
C112 C 0.1386(5) 0.0115(4) 0.1305(5) 0.0291(15) Uani 1 1 d . .
H11A H 0.1272 0.0031 0.1974 0.035 Uiso 1 1 calc R U
C113 C 0.1817(6) -0.0725(5) 0.1045(5) 0.0350(17) Uani 1 1 d . .
H11B H 0.2000 -0.1383 0.1532 0.042 Uiso 1 1 calc R U
C114 C 0.1980(6) -0.0597(5) 0.0060(5) 0.0398(18) Uani 1 1 d . .
H11C H 0.2289 -0.1168 -0.0122 0.048 Uiso 1 1 calc R U
C115 C 0.1692(6) 0.0357(5) -0.0653(5) 0.0342(17) Uani 1 1 d . .
H11D H 0.1790 0.0439 -0.1322 0.041 Uiso 1 1 calc R U
C116 C 0.1261(5) 0.1190(5) -0.0388(5) 0.0296(15) Uani 1 1 d . .
H11E H 0.1058 0.1844 -0.0878 0.036 Uiso 1 1 calc R U
C411 C 0.3575(5) 0.4107(4) 0.2471(4) 0.0234(14) Uani 1 1 d . .
C412 C 0.3663(5) 0.3961(4) 0.3447(5) 0.0278(15) Uani 1 1 d . .
H41A H 0.2999 0.3898 0.3872 0.033 Uiso 1 1 calc R U
C413 C 0.4729(6) 0.3909(5) 0.3797(5) 0.0345(17) Uani 1 1 d . .
H41B H 0.4794 0.3804 0.4463 0.041 Uiso 1 1 calc R U
C414 C 0.5698(6) 0.4009(5) 0.3176(6) 0.0409(19) Uani 1 1 d . .
H41C H 0.6424 0.3982 0.3413 0.049 Uiso 1 1 calc R U
C415 C 0.5601(6) 0.4150(5) 0.2212(5) 0.0350(17) Uani 1 1 d . .
H41D H 0.6264 0.4220 0.1786 0.042 Uiso 1 1 calc R U
C416 C 0.4560(5) 0.4190(4) 0.1857(5) 0.0280(15) Uani 1 1 d . .
H41E H 0.4509 0.4274 0.1194 0.034 Uiso 1 1 calc R U
Zn2 Zn 0.83435(7) 0.78623(5) 0.43574(5) 0.0302(2) Uani 1 1 d . .
Cl1 Cl 0.92613(14) 0.68565(13) 0.57445(12) 0.0401(5) Uani 1 1 d . .
Cl2 Cl 0.71007(15) 0.71155(13) 0.39536(12) 0.0400(4) Uani 1 1 d . .
Cl3 Cl 0.95311(18) 0.86383(12) 0.31680(13) 0.0492(5) Uani 1 1 d . .
O1S O 0.7276(4) 0.9022(3) 0.4686(3) 0.0397(12) Uani 1 1 d . .
H1 H 0.7787 0.9196 0.4911 0.059 Uiso 1 1 calc R U
C2S C -0.3581(8) 0.1615(7) 0.6191(6) 0.070(3) Uani 1 1 d . .
H2S1 H -0.3201 0.1596 0.6756 0.105 Uiso 1 1 calc R U
H2S2 H -0.3797 0.0952 0.6327 0.105 Uiso 1 1 calc R U
H2S3 H -0.4275 0.2143 0.6061 0.105 Uiso 1 1 calc R U
O2S O -0.2804(4) 0.1839(4) 0.5358(4) 0.0485(13) Uani 1 1 d D .
H2S H -0.248(5) 0.232(6) 0.532(5) 0.073 Uiso 1 1 d D U
C3S C 0.2141(8) 0.5551(6) 0.5147(7) 0.069(3) Uani 1 1 d . .
H3S1 H 0.2944 0.5380 0.4936 0.103 Uiso 1 1 calc R U
H3S2 H 0.1647 0.5228 0.4909 0.103 Uiso 1 1 calc R U
H3S3 H 0.2083 0.5306 0.5861 0.103 Uiso 1 1 calc R U
O3S O 0.1783(6) 0.6606(5) 0.4772(8) 0.124(3) Uani 1 1 d D U
H3S H 0.107(3) 0.682(11) 0.472(12) 0.186 Uiso 1 1 d D U
C4S C 0.8984(8) 0.9535(6) 0.6063(7) 0.068(3) Uani 1 1 d . .
H4S1 H 0.9477 0.9952 0.6172 0.102 Uiso 1 1 calc R U
H4S2 H 0.9466 0.8926 0.5989 0.102 Uiso 1 1 calc R U
H4S3 H 0.8443 0.9332 0.6621 0.102 Uiso 1 1 calc R U
O4S O 0.8364(5) 1.0100(4) 0.5216(4) 0.0535(14) Uani 1 1 d . .
H4S H 0.8144 1.0703 0.5190 0.080 Uiso 1 1 calc R U

loop_
_atom_site_aniso_label
_atom_site_aniso_U_11
_atom_site_aniso_U_22
_atom_site_aniso_U_33
_atom_site_aniso_U_23
_atom_site_aniso_U_13
_atom_site_aniso_U_12
Zn1 0.0256(4) 0.0135(4) 0.0246(4) -0.0081(3) 0.0028(3) -0.0054(3)
N1 0.024(3) 0.016(3) 0.028(3) -0.008(2) 0.002(2) -0.004(2)
N2 0.020(3) 0.020(3) 0.019(3) -0.009(2) 0.001(2) -0.004(2)
N3 0.022(3) 0.012(3) 0.024(3) -0.008(2) 0.004(2) -0.004(2)
N4 0.022(3) 0.013(3) 0.028(3) -0.006(2) -0.001(2) -0.002(2)
N5 0.026(3) 0.017(3) 0.019(3) -0.010(2) 0.004(2) -0.002(2)
N6 0.030(3) 0.014(3) 0.018(3) -0.005(2) 0.004(2) -0.003(2)
N7 0.030(3) 0.011(3) 0.024(3) -0.007(2) 0.002(2) -0.005(2)
N8 0.037(4) 0.025(3) 0.023(3) 0.000(3) 0.008(3) -0.002(3)
N9 0.055(4) 0.069(5) 0.045(4) -0.012(3) 0.007(3) -0.049(4)
C1 0.021(3) 0.013(3) 0.027(3) -0.006(3) 0.001(3) -0.007(3)
C1S 0.056(5) 0.044(5) 0.058(5) -0.024(4) 0.016(4) 0.001(4)
C2 0.027(4) 0.011(3) 0.024(3) -0.008(3) 0.004(3) -0.005(3)
C3 0.019(3) 0.018(3) 0.029(4) -0.012(3) 0.003(3) -0.010(3)
C4 0.028(4) 0.014(3) 0.023(3) -0.004(3) 0.004(3) -0.004(3)
C11 0.020(3) 0.012(3) 0.023(3) -0.002(3) 0.001(3) -0.003(3)
C12 0.031(4) 0.021(3) 0.035(4) -0.010(3) 0.001(3) -0.008(3)
C13 0.031(4) 0.022(4) 0.043(4) -0.007(3) 0.008(3) -0.008(3)
C14 0.029(4) 0.024(4) 0.032(4) -0.003(3) 0.013(3) -0.001(3)
C15 0.027(4) 0.021(3) 0.028(4) -0.009(3) 0.001(3) 0.001(3)
C21 0.024(4) 0.009(3) 0.024(4) -0.005(3) 0.003(3) -0.001(3)
C22 0.029(4) 0.014(3) 0.029(4) -0.009(3) 0.004(3) -0.004(3)
C23 0.032(4) 0.023(3) 0.040(4) -0.017(3) 0.004(3) -0.012(3)
C24 0.033(4) 0.021(3) 0.037(4) -0.013(3) 0.011(3) -0.013(3)
C25 0.035(4) 0.025(4) 0.027(4) -0.013(3) 0.009(3) -0.012(3)
C26 0.028(4) 0.013(3) 0.038(4) -0.014(3) -0.003(3) -0.001(3)
C31 0.025(3) 0.017(3) 0.026(4) -0.007(3) 0.006(3) -0.005(3)
C32 0.031(4) 0.021(4) 0.027(4) -0.009(3) 0.001(3) -0.009(3)
C33 0.029(4) 0.026(4) 0.027(4) -0.002(3) -0.003(3) -0.005(3)
C34 0.029(4) 0.017(3) 0.033(4) -0.005(3) 0.003(3) -0.002(3)
C35 0.033(4) 0.013(3) 0.035(4) -0.010(3) 0.010(3) -0.002(3)
C36 0.023(3) 0.025(4) 0.025(3) -0.010(3) 0.007(3) -0.007(3)
C41 0.028(4) 0.017(3) 0.015(3) -0.004(3) 0.005(3) -0.006(3)
C42 0.027(4) 0.021(3) 0.031(4) -0.011(3) 0.004(3) -0.008(3)
C43 0.041(4) 0.022(3) 0.036(4) -0.020(3) 0.004(3) -0.002(3)
C44 0.032(4) 0.021(3) 0.028(4) -0.013(3) 0.002(3) 0.005(3)
C45 0.028(4) 0.024(3) 0.024(4) -0.006(3) 0.000(3) -0.003(3)
C111 0.025(4) 0.019(4) 0.034(4) -0.013(3) 0.001(3) -0.008(3)
C112 0.030(4) 0.023(4) 0.034(4) -0.009(3) 0.004(3) -0.007(3)
C113 0.045(4) 0.018(4) 0.041(4) -0.012(3) -0.002(3) -0.002(3)
C114 0.048(5) 0.032(4) 0.050(5) -0.027(4) 0.007(4) -0.012(3)
C115 0.047(4) 0.032(4) 0.030(4) -0.015(3) 0.010(3) -0.017(3)
C116 0.034(4) 0.028(4) 0.030(4) -0.012(3) 0.008(3) -0.014(3)
C411 0.021(4) 0.017(3) 0.035(4) -0.011(3) 0.000(3) -0.007(3)
C412 0.034(4) 0.020(3) 0.031(4) -0.010(3) 0.002(3) -0.005(3)
C413 0.038(4) 0.030(4) 0.037(4) -0.013(3) -0.007(4) -0.005(3)
C414 0.028(4) 0.035(4) 0.065(6) -0.025(4) -0.011(4) 0.000(3)
C415 0.028(4) 0.031(4) 0.051(5) -0.021(4) 0.006(3) -0.007(3)
C416 0.028(4) 0.023(3) 0.036(4) -0.015(3) 0.005(3) -0.004(3)
Zn2 0.0414(5) 0.0206(4) 0.0275(4) -0.0093(3) 0.0033(3) -0.0044(3)
Cl1 0.0393(10) 0.0371(10) 0.0350(10) 0.0010(8) -0.0069(8) -0.0118(8)
Cl2 0.0413(10) 0.0428(10) 0.0386(10) -0.0179(8) -0.0027(8) -0.0065(8)
Cl3 0.0774(14) 0.0222(9) 0.0443(11) -0.0107(8) 0.0200(10) -0.0142(9)
O1S 0.053(3) 0.028(3) 0.035(3) -0.013(2) 0.006(2) -0.003(2)
C2S 0.080(6) 0.062(6) 0.066(6) -0.029(5) 0.032(5) -0.015(5)
O2S 0.054(3) 0.045(3) 0.046(3) -0.020(3) 0.013(3) -0.008(3)
C3S 0.073(6) 0.043(5) 0.096(7) -0.032(5) -0.018(5) -0.002(4)
O3S 0.064(4) 0.048(4) 0.255(10) -0.056(5) 0.027(6) -0.013(4)
C4S 0.074(6) 0.050(5) 0.085(7) -0.034(5) -0.034(5) 0.012(5)
O4S 0.074(4) 0.039(3) 0.052(3) -0.026(3) -0.006(3) 0.000(3)

loop_
_atom_type_symbol
_atom_type_description
_atom_type_scat_dispersion_real
_atom_type_scat_dispersion_imag
_atom_type_scat_source
C C 0.0033 0.0016 'International Tables Vol C Tables 4.2.6.8 and 6.1.1.4'
H H 0.0000 0.0000 'International Tables Vol C Tables 4.2.6.8 and 6.1.1.4'
N N 0.0061 0.0033 'International Tables Vol C Tables 4.2.6.8 and 6.1.1.4'
Zn Zn 0.2839 1.4301 'International Tables Vol C Tables 4.2.6.8 and 6.1.1.4'
Cl Cl 0.1484 0.1585 'International Tables Vol C Tables 4.2.6.8 and 6.1.1.4'
O O 0.0106 0.0060 'International Tables Vol C Tables 4.2.6.8 and 6.1.1.4'

loop_
_geom_angle_atom_site_label_1
_geom_angle_atom_site_label_2
_geom_angle_atom_site_label_3
_geom_angle
_geom_angle_site_symmetry_1
_geom_angle_site_symmetry_3
N6 Zn1 N2 156.81(18) . .
N6 Zn1 N7 98.01(18) . .
N2 Zn1 N7 105.12(17) . .
N6 Zn1 N1 103.74(18) . .
N2 Zn1 N1 75.26(18) . .
N7 Zn1 N1 89.25(18) . .
N6 Zn1 N7 92.08(18) . 2_565
N2 Zn1 N7 93.85(17) . 2_565
N7 Zn1 N7 79.2(2) . 2_565
N1 Zn1 N7 161.64(19) . 2_565
N6 Zn1 N5 75.96(17) . .
N2 Zn1 N5 81.65(16) . .
N7 Zn1 N5 167.46(18) . .
N1 Zn1 N5 102.80(17) . .
N7 Zn1 N5 89.89(18) 2_565 .
C15 N1 C11 118.8(5) . .
C15 N1 Zn1 125.6(4) . .
C11 N1 Zn1 113.9(4) . .
C1 N2 N3 122.6(5) . .
C1 N2 Zn1 118.9(4) . .
N3 N2 Zn1 118.6(3) . .
C2 N3 N2 117.7(5) . .
C3 N4 N5 121.1(5) . .
C4 N5 N4 115.3(5) . .
C4 N5 Zn1 112.2(4) . .
N4 N5 Zn1 131.4(3) . .
C45 N6 C41 118.3(5) . .
C45 N6 Zn1 124.9(4) . .
C41 N6 Zn1 116.3(4) . .
N8 N7 Zn1 123.4(4) . .
N8 N7 Zn1 121.8(4) . 2_565
Zn1 N7 Zn1 100.8(2) . 2_565
N7 N8 N9 178.8(7) . .
N2 C1 C11 114.5(5) . .
N2 C1 C111 124.0(5) . .
C11 C1 C111 121.5(5) . .
O1S C1S H1SA 109.5 . .
O1S C1S H1SB 109.5 . .
H1SA C1S H1SB 109.5 . .
O1S C1S H1SC 109.5 . .
H1SA C1S H1SC 109.5 . .
H1SB C1S H1SC 109.5 . .
N3 C2 C21 117.0(5) . .
N3 C2 C3 124.3(5) . .
C21 C2 C3 118.4(5) . .
N4 C3 C31 115.3(5) . .
N4 C3 C2 127.9(5) . .
C31 C3 C2 116.8(5) . .
N5 C4 C41 117.2(5) . .
N5 C4 C411 123.3(5) . .
C41 C4 C411 119.6(5) . .
N1 C11 C12 121.5(5) . .
N1 C11 C1 115.5(5) . .
C12 C11 C1 122.9(5) . .
C11 C12 C13 119.2(6) . .
C11 C12 H12A 120.4 . .
C13 C12 H12A 120.4 . .
C14 C13 C12 119.0(6) . .
C14 C13 H13A 120.5 . .
C12 C13 H13A 120.5 . .
C15 C14 C13 118.5(6) . .
C15 C14 H14A 120.7 . .
C13 C14 H14A 120.7 . .
N1 C15 C14 122.9(6) . .
N1 C15 H15A 118.5 . .
C14 C15 H15A 118.5 . .
C22 C21 C26 119.5(5) . .
C22 C21 C2 120.3(5) . .
C26 C21 C2 120.2(5) . .
C21 C22 C23 120.3(6) . .
C21 C22 H22A 119.9 . .
C23 C22 H22A 119.9 . .
C24 C23 C22 119.4(6) . .
C24 C23 H23A 120.3 . .
C22 C23 H23A 120.3 . .
C25 C24 C23 120.5(6) . .
C25 C24 H24A 119.7 . .
C23 C24 H24A 119.7 . .
C24 C25 C26 120.1(6) . .
C24 C25 H25A 120.0 . .
C26 C25 H25A 120.0 . .
C25 C26 C21 120.2(6) . .
C25 C26 H26A 119.9 . .
C21 C26 H26A 119.9 . .
C32 C31 C36 119.4(5) . .
C32 C31 C3 120.6(5) . .
C36 C31 C3 119.9(5) . .
C31 C32 C33 119.6(6) . .
C31 C32 H32A 120.2 . .
C33 C32 H32A 120.2 . .
C34 C33 C32 120.9(6) . .
C34 C33 H33A 119.5 . .
C32 C33 H33A 119.5 . .
C33 C34 C35 120.2(6) . .
C33 C34 H34A 119.9 . .
C35 C34 H34A 119.9 . .
C34 C35 C36 119.4(6) . .
C34 C35 H35A 120.3 . .
C36 C35 H35A 120.3 . .
C31 C36 C35 120.5(6) . .
C31 C36 H36A 119.8 . .
C35 C36 H36A 119.8 . .
N6 C41 C42 121.0(5) . .
N6 C41 C4 116.1(5) . .
C42 C41 C4 122.8(5) . .
C41 C42 C43 119.5(6) . .
C41 C42 H42A 120.3 . .
C43 C42 H42A 120.3 . .
C44 C43 C42 119.1(6) . .
C44 C43 H43A 120.4 . .
C42 C43 H43A 120.4 . .
C43 C44 C45 118.6(6) . .
C43 C44 H44A 120.7 . .
C45 C44 H44A 120.7 . .
N6 C45 C44 123.5(6) . .
N6 C45 H45A 118.3 . .
C44 C45 H45A 118.3 . .
C112 C111 C116 119.4(5) . .
C112 C111 C1 120.5(5) . .
C116 C111 C1 120.0(5) . .
C113 C112 C111 120.3(6) . .
C113 C112 H11A 119.8 . .
C111 C112 H11A 119.8 . .
C112 C113 C114 119.5(6) . .
C112 C113 H11B 120.2 . .
C114 C113 H11B 120.2 . .
C115 C114 C113 120.4(6) . .
C115 C114 H11C 119.8 . .
C113 C114 H11C 119.8 . .
C116 C115 C114 119.8(6) . .
C116 C115 H11D 120.1 . .
C114 C115 H11D 120.1 . .
C115 C116 C111 120.5(6) . .
C115 C116 H11E 119.7 . .
C111 C116 H11E 119.7 . .
C412 C411 C416 119.6(6) . .
C412 C411 C4 121.0(5) . .
C416 C411 C4 119.4(5) . .
C411 C412 C413 119.7(6) . .
C411 C412 H41A 120.2 . .
C413 C412 H41A 120.2 . .
C414 C413 C412 120.2(6) . .
C414 C413 H41B 119.9 . .
C412 C413 H41B 119.9 . .
C415 C414 C413 119.5(6) . .
C415 C414 H41C 120.2 . .
C413 C414 H41C 120.2 . .
C416 C415 C414 121.0(6) . .
C416 C415 H41D 119.5 . .
C414 C415 H41D 119.5 . .
C415 C416 C411 119.9(6) . .
C415 C416 H41E 120.0 . .
C411 C416 H41E 120.0 . .
O1S Zn2 Cl3 104.72(13) . .
O1S Zn2 Cl2 102.73(15) . .
Cl3 Zn2 Cl2 116.37(8) . .
O1S Zn2 Cl1 105.58(14) . .
Cl3 Zn2 Cl1 112.89(8) . .
Cl2 Zn2 Cl1 112.98(7) . .
C1S O1S Zn2 118.4(4) . .
C1S O1S H1 109.5 . .
Zn2 O1S H1 96.5 . .
O2S C2S H2S1 109.5 . .
O2S C2S H2S2 109.5 . .
H2S1 C2S H2S2 109.5 . .
O2S C2S H2S3 109.5 . .
H2S1 C2S H2S3 109.5 . .
H2S2 C2S H2S3 109.5 . .
C2S O2S H2S 110(5) . .
O3S C3S H3S1 109.5 . .
O3S C3S H3S2 109.5 . .
H3S1 C3S H3S2 109.5 . .
O3S C3S H3S3 109.5 . .
H3S1 C3S H3S3 109.5 . .
H3S2 C3S H3S3 109.5 . .
C3S O3S H3S 116(10) . .
O4S C4S H4S1 109.5 . .
O4S C4S H4S2 109.5 . .
H4S1 C4S H4S2 109.5 . .
O4S C4S H4S3 109.5 . .
H4S1 C4S H4S3 109.5 . .
H4S2 C4S H4S3 109.5 . .
C4S O4S H4S 109.5 . .

loop_
_geom_bond_atom_site_label_1
_geom_bond_atom_site_label_2
_geom_bond_distance
_geom_bond_site_symmetry_2
Zn1 N6 2.075(5) .
Zn1 N2 2.132(4) .
Zn1 N7 2.153(5) .
Zn1 N1 2.167(5) .
Zn1 N7 2.225(5) 2_565
Zn1 N5 2.265(5) .
N1 C15 1.335(7) .
N1 C11 1.356(7) .
N2 C1 1.294(7) .
N2 N3 1.384(6) .
N3 C2 1.288(7) .
N4 C3 1.286(7) .
N4 N5 1.390(6) .
N5 C4 1.303(7) .
N6 C45 1.342(7) .
N6 C41 1.363(7) .
N7 N8 1.161(7) .
N7 Zn1 2.225(5) 2_565
N8 N9 1.185(8) .
C1 C11 1.492(8) .
C1 C111 1.498(8) .
C1S O1S 1.437(8) .
C1S H1SA 0.9800 .
C1S H1SB 0.9800 .
C1S H1SC 0.9800 .
C2 C21 1.494(8) .
C2 C3 1.507(8) .
C3 C31 1.493(8) .
C4 C41 1.478(8) .
C4 C411 1.496(8) .
C11 C12 1.381(8) .
C12 C13 1.395(9) .
C12 H12A 0.9500 .
C13 C14 1.386(9) .
C13 H13A 0.9500 .
C14 C15 1.382(9) .
C14 H14A 0.9500 .
C15 H15A 0.9500 .
C21 C22 1.390(8) .
C21 C26 1.401(8) .
C22 C23 1.405(9) .
C22 H22A 0.9500 .
C23 C24 1.393(9) .
C23 H23A 0.9500 .
C24 C25 1.384(9) .
C24 H24A 0.9500 .
C25 C26 1.392(8) .
C25 H25A 0.9500 .
C26 H26A 0.9500 .
C31 C32 1.392(8) .
C31 C36 1.398(8) .
C32 C33 1.396(9) .
C32 H32A 0.9500 .
C33 C34 1.380(9) .
C33 H33A 0.9500 .
C34 C35 1.382(9) .
C34 H34A 0.9500 .
C35 C36 1.403(8) .
C35 H35A 0.9500 .
C36 H36A 0.9500 .
C41 C42 1.386(8) .
C42 C43 1.400(8) .
C42 H42A 0.9500 .
C43 C44 1.371(9) .
C43 H43A 0.9500 .
C44 C45 1.381(8) .
C44 H44A 0.9500 .
C45 H45A 0.9500 .
C111 C112 1.393(9) .
C111 C116 1.394(9) .
C112 C113 1.387(9) .
C112 H11A 0.9500 .
C113 C114 1.396(9) .
C113 H11B 0.9500 .
C114 C115 1.385(9) .
C114 H11C 0.9500 .
C115 C116 1.382(9) .
C115 H11D 0.9500 .
C116 H11E 0.9500 .
C411 C412 1.392(9) .
C411 C416 1.397(8) .
C412 C413 1.393(9) .
C412 H41A 0.9500 .
C413 C414 1.387(10) .
C413 H41B 0.9500 .
C414 C415 1.379(10) .
C414 H41C 0.9500 .
C415 C416 1.373(9) .
C415 H41D 0.9500 .
C416 H41E 0.9500 .
Zn2 O1S 2.058(4) .
Zn2 Cl3 2.228(2) .
Zn2 Cl2 2.2331(19) .
Zn2 Cl1 2.2600(18) .
O1S H1 0.8400 .
C2S O2S 1.432(9) .
C2S H2S1 0.9800 .
C2S H2S2 0.9800 .
C2S H2S3 0.9800 .
O2S H2S 0.84(2) .
C3S O3S 1.396(10) .
C3S H3S1 0.9800 .
C3S H3S2 0.9800 .
C3S H3S3 0.9800 .
O3S H3S 0.84(2) .
C4S O4S 1.401(9) .
C4S H4S1 0.9800 .
C4S H4S2 0.9800 .
C4S H4S3 0.9800 .
O4S H4S 0.8400 .

loop_
_geom_torsion_atom_site_label_1
_geom_torsion_atom_site_label_2
_geom_torsion_atom_site_label_3
_geom_torsion_atom_site_label_4
_geom_torsion
C1 N2 N3 C2 -96.7(6)
Zn1 N2 N3 C2 81.7(5)
C3 N4 N5 C4 -143.6(5)
C3 N4 N5 Zn1 49.8(7)
N3 N2 C1 C11 179.6(5)
Zn1 N2 C1 C11 1.2(6)
N3 N2 C1 C111 0.8(9)
Zn1 N2 C1 C111 -177.6(4)
N2 N3 C2 C21 -177.6(4)
N2 N3 C2 C3 8.7(8)
N5 N4 C3 C31 -174.5(4)
N5 N4 C3 C2 7.4(9)
N3 C2 C3 N4 -64.6(8)
C21 C2 C3 N4 121.8(6)
N3 C2 C3 C31 117.3(6)
C21 C2 C3 C31 -56.3(7)
N4 N5 C4 C41 -162.3(5)
Zn1 N5 C4 C41 6.9(6)
N4 N5 C4 C411 15.8(8)
Zn1 N5 C4 C411 -175.0(4)
C15 N1 C11 C12 0.9(8)
Zn1 N1 C11 C12 -165.5(4)
C15 N1 C11 C1 -177.9(5)
Zn1 N1 C11 C1 15.6(6)
N2 C1 C11 N1 -11.4(7)
C111 C1 C11 N1 167.4(5)
N2 C1 C11 C12 169.7(5)
C111 C1 C11 C12 -11.4(9)
N1 C11 C12 C13 -0.9(9)
C1 C11 C12 C13 177.8(6)
C11 C12 C13 C14 0.3(9)
C12 C13 C14 C15 0.4(9)
C11 N1 C15 C14 -0.3(9)
Zn1 N1 C15 C14 164.5(5)
C13 C14 C15 N1 -0.4(9)
N3 C2 C21 C22 164.5(5)
C3 C2 C21 C22 -21.4(7)
N3 C2 C21 C26 -16.1(7)
C3 C2 C21 C26 158.0(5)
C26 C21 C22 C23 -1.1(8)
C2 C21 C22 C23 178.3(5)
C21 C22 C23 C24 0.4(9)
C22 C23 C24 C25 0.6(9)
C23 C24 C25 C26 -0.9(9)
C24 C25 C26 C21 0.2(8)
C22 C21 C26 C25 0.8(8)
C2 C21 C26 C25 -178.6(5)
N4 C3 C31 C32 -27.5(8)
C2 C3 C31 C32 150.8(5)
N4 C3 C31 C36 150.3(5)
C2 C3 C31 C36 -31.4(8)
C36 C31 C32 C33 -0.7(8)
C3 C31 C32 C33 177.1(5)
C31 C32 C33 C34 -0.2(9)
C32 C33 C34 C35 0.1(9)
C33 C34 C35 C36 0.8(9)
C32 C31 C36 C35 1.6(8)
C3 C31 C36 C35 -176.2(5)
C34 C35 C36 C31 -1.7(9)
C45 N6 C41 C42 -3.6(8)
Zn1 N6 C41 C42 168.3(4)
C45 N6 C41 C4 173.2(5)
Zn1 N6 C41 C4 -14.9(6)
N5 C4 C41 N6 4.5(7)
C411 C4 C41 N6 -173.6(5)
N5 C4 C41 C42 -178.7(5)
C411 C4 C41 C42 3.2(8)
N6 C41 C42 C43 2.9(8)
C4 C41 C42 C43 -173.7(5)
C41 C42 C43 C44 0.1(9)
C42 C43 C44 C45 -2.2(9)
C41 N6 C45 C44 1.4(8)
Zn1 N6 C45 C44 -169.6(4)
C43 C44 C45 N6 1.5(9)
N2 C1 C111 C112 130.3(6)
C11 C1 C111 C112 -48.4(8)
N2 C1 C111 C116 -48.9(8)
C11 C1 C111 C116 132.3(6)
C116 C111 C112 C113 1.9(9)
C1 C111 C112 C113 -177.4(6)
C111 C112 C113 C114 -0.2(10)
C112 C113 C114 C115 -1.3(10)
C113 C114 C115 C116 1.2(10)
C114 C115 C116 C111 0.5(10)
C112 C111 C116 C115 -2.0(9)
C1 C111 C116 C115 177.2(6)
N5 C4 C411 C412 -122.2(6)
C41 C4 C411 C412 55.8(8)
N5 C4 C411 C416 58.2(8)
C41 C4 C411 C416 -123.8(6)
C416 C411 C412 C413 0.6(9)
C4 C411 C412 C413 -179.0(5)
C411 C412 C413 C414 0.5(9)
C412 C413 C414 C415 -0.7(10)
C413 C414 C415 C416 -0.1(10)
C414 C415 C416 C411 1.2(9)
C412 C411 C416 C415 -1.4(9)
C4 C411 C416 C415 178.2(5)
